data_1553658
loop_
_publ_author_name
'Xu, Rosalind J.'
'Olshansky, Jacob H.'
'Adler, Philip D. F.'
'Huang, Yongjia'
'Smith, Matthew D.'
'Zeller, Matthias'
'Schrier, Joshua'
'Norquist, Alexander J.'

_publ_section_title
;
 Understanding structural adaptability: a reactant informatics approach to
 experiment design
;
_journal_issue 3
_journal_name_full 'Molecular Systems Design &amp; Engineering'
_journal_page_first 473
_journal_paper_doi 10.1039/C7ME00127D
_journal_volume 3
_journal_year 2018
_chemical_formula_moiety 'C4 H12 N2 O10 Se2 V2'
_chemical_formula_sum 'C4 H12 N2 O10 Se2 V2'
_chemical_formula_weight 507.95
_space_group_IT_number 14
_space_group_name_Hall '-P 2ybc'
_space_group_name_H-M_alt 'P 1 21/c 1'
_symmetry_cell_setting monoclinic
_symmetry_space_group_name_H-M 'P 1 21/c 1'
_atom_sites_solution_hydrogens difmap
_atom_sites_solution_primary direct
_audit_update_record
;
2017-11-28 deposited with the CCDC.
2018-02-01 downloaded from the CCDC.
;
_cell_angle_alpha 90
_cell_angle_beta 116.5657(17)
_cell_angle_gamma 90
_cell_formula_units_Z 2
_cell_length_a 10.0879(4)
_cell_length_b 6.2047(2)
_cell_length_c 10.6765(4)
_cell_measurement_reflns_used 9888
_cell_measurement_temperature 100
_cell_measurement_theta_max 32.1076
_cell_measurement_theta_min 3.8330
_cell_volume 597.71(4)
_computing_cell_refinement 'DENZO/SCALEPACK (Otwinowski & Minor, 1997)'
_computing_data_collection 'COLLECT (Nonius, 2001).'
_computing_data_reduction 'DENZO/SCALEPACK (Otwinowski & Minor, 1997)'
_computing_molecular_graphics 'CAMERON (Watkin et al., 1996)'
_computing_publication_material 'CRYSTALS (Betteridge et al., 2003)'
_computing_structure_refinement 'CRYSTALS (Betteridge et al., 2003)'
_computing_structure_solution 'SIR92 (Altomare et al., 1994)'
_diffrn_ambient_temperature 100
_diffrn_measured_fraction_theta_full 0.996
_diffrn_measured_fraction_theta_max 0.964
_diffrn_measurement_device Area
_diffrn_measurement_device_type 'Nonius KappaCCD'
_diffrn_measurement_method \w
_diffrn_radiation_monochromator graphite
_diffrn_radiation_type 'Mo K\a'
_diffrn_radiation_wavelength 0.71073
_diffrn_reflns_av_R_equivalents 0.032
_diffrn_reflns_limit_h_max 14
_diffrn_reflns_limit_h_min -15
_diffrn_reflns_limit_k_max 9
_diffrn_reflns_limit_k_min -9
_diffrn_reflns_limit_l_max 15
_diffrn_reflns_limit_l_min -16
_diffrn_reflns_number 22548
_diffrn_reflns_theta_full 30.444
_diffrn_reflns_theta_max 32.387
_diffrn_reflns_theta_min 2.257
_diffrn_standards_number 0
_exptl_absorpt_coefficient_mu 7.709
_exptl_absorpt_correction_T_max 0.56
_exptl_absorpt_correction_T_min 0.45
_exptl_absorpt_correction_type multi-scan
_exptl_absorpt_process_details 'DENZO/SCALEPACK (Otwinowski & Minor, 1997)'
_exptl_crystal_colour yellow
_exptl_crystal_density_diffrn 2.822
_exptl_crystal_density_method 'not measured'
_exptl_crystal_description prism
_exptl_crystal_F_000 488
_exptl_crystal_size_max 0.205
_exptl_crystal_size_mid 0.105
_exptl_crystal_size_min 0.075
_refine_diff_density_max 1.10
_refine_diff_density_min -0.69
_refine_ls_extinction_coef 2.4(6)
_refine_ls_extinction_method 'Larson (1970), Equation 22'
_refine_ls_goodness_of_fit_ref 1.0045
_refine_ls_hydrogen_treatment mixed
_refine_ls_matrix_type full
_refine_ls_number_parameters 98
_refine_ls_number_reflns 2066
_refine_ls_number_restraints 7
_refine_ls_R_factor_all 0.0210
_refine_ls_R_factor_gt 0.0190
_refine_ls_shift/su_max 0.0004452
_refine_ls_shift/su_mean 0.0000294
_refine_ls_structure_factor_coef Fsqd
_refine_ls_weighting_details
;
 Method= Modified Sheldrick 
 w=1/[\s^2^(F^2^) + ( 0.03P)^2^ + 1.21P] 
 ,where P=(max(Fo^2^,0) + 2Fc^2^)/3 
;
_refine_ls_weighting_scheme calc
_refine_ls_wR_factor_all 0.0530
_refine_ls_wR_factor_gt 0.0521
_refine_ls_wR_factor_ref 0.0530
_reflns_limit_h_max 13
_reflns_limit_h_min -15
_reflns_limit_k_max 9
_reflns_limit_k_min 0
_reflns_limit_l_max 16
_reflns_limit_l_min 0
_reflns_number_gt 1926
_reflns_number_total 2066
_reflns_threshold_expression I>2.0\s(I)
_oxford_diffrn_Wilson_B_factor 0.00
_oxford_diffrn_Wilson_scale 0.00
_oxford_refine_ls_r_factor_ref 0.0210
_oxford_refine_ls_scale 0.17884(10)
_oxford_reflns_number_all 2066
_oxford_reflns_threshold_expression_ref I>-10.0\s(I)
_cod_data_source_file c7me00127d6.cif
_cod_data_source_block '[C4H12N2][(VO)2O2(SeO3)2]-compound-5'
_cod_original_cell_volume 597.71(2)
_cod_original_sg_symbol_H-M 'P 1 21/c 1 '
_cod_database_code 1553658

loop_
_symmetry_equiv_pos_as_xyz
x,y,z
-x,-y,-z
-x,y+1/2,-z+1/2
x,-y+1/2,z+1/2

loop_
_atom_site_label
_atom_site_type_symbol
_atom_site_fract_x
_atom_site_fract_y
_atom_site_fract_z
_atom_site_U_iso_or_equiv
_atom_site_occupancy
_atom_site_adp_type
_atom_site_refinement_flags_posn
V1 V 0.15042(3) 0.52670(5) 0.01159(3) 0.0045 1.0000 Uani .
Se1 Se 0.052782(17) 0.60078(3) -0.326805(17) 0.0044 1.0000 Uani .
O1 O 0.32836(14) 0.4863(2) 0.08335(14) 0.0079 1.0000 Uani .
O2 O 0.09203(14) 0.4115(2) 0.11939(14) 0.0066 1.0000 Uani .
O3 O 0.09522(13) 0.2771(2) -0.11724(13) 0.0063 1.0000 Uani .
O4 O 0.14419(14) 0.8221(2) 0.07789(13) 0.0071 1.0000 Uani .
O5 O 0.16200(14) 0.6937(2) -0.16403(13) 0.0072 1.0000 Uani .
N1 N 0.34733(16) 0.4607(3) 0.46314(16) 0.0073 1.0000 Uani D
C1 C 0.45423(19) 0.5146(3) 0.61005(18) 0.0082 1.0000 Uani D
C2 C 0.42236(19) 0.3465(3) 0.38935(19) 0.0079 1.0000 Uani D
H1 H 0.300(2) 0.577(3) 0.4147(19) 0.0092 1.0000 Uiso D
H2 H 0.275(2) 0.383(3) 0.462(2) 0.0092 1.0000 Uiso D
H3 H 0.4028 0.5888 0.6530 0.0099 1.0000 Uiso R
H4 H 0.4941 0.3825 0.6582 0.0101 1.0000 Uiso R
H5 H 0.4620 0.2124 0.4364 0.0090 1.0000 Uiso R
H6 H 0.3510 0.3179 0.2968 0.0088 1.0000 Uiso R

loop_
_atom_site_aniso_label
_atom_site_aniso_U_11
_atom_site_aniso_U_22
_atom_site_aniso_U_33
_atom_site_aniso_U_23
_atom_site_aniso_U_13
_atom_site_aniso_U_12
V1 0.00460(12) 0.00491(13) 0.00378(12) -0.00003(9) 0.00176(9) -0.00003(9)
Se1 0.00551(8) 0.00421(9) 0.00339(8) 0.00039(5) 0.00197(6) 0.00013(5)
O1 0.0059(5) 0.0097(6) 0.0078(5) 0.0002(4) 0.0028(4) 0.0003(4)
O2 0.0079(5) 0.0062(5) 0.0063(5) 0.0002(4) 0.0035(4) -0.0003(4)
O3 0.0066(5) 0.0056(5) 0.0067(5) -0.0021(4) 0.0031(4) -0.0012(4)
O4 0.0086(5) 0.0072(5) 0.0073(5) -0.0012(4) 0.0054(4) -0.0009(4)
O5 0.0074(5) 0.0072(5) 0.0059(5) -0.0001(4) 0.0019(4) -0.0015(4)
N1 0.0051(6) 0.0075(6) 0.0089(6) 0.0003(5) 0.0028(5) -0.0001(5)
C1 0.0083(7) 0.0093(7) 0.0074(7) -0.0004(6) 0.0039(6) -0.0007(6)
C2 0.0072(7) 0.0075(7) 0.0086(7) -0.0009(6) 0.0033(6) -0.0002(6)

loop_
_atom_type_symbol
_atom_type_scat_dispersion_real
_atom_type_scat_dispersion_imag
_atom_type_scat_Cromer_Mann_a1
_atom_type_scat_Cromer_Mann_b1
_atom_type_scat_Cromer_Mann_a2
_atom_type_scat_Cromer_Mann_b2
_atom_type_scat_Cromer_Mann_a3
_atom_type_scat_Cromer_Mann_b3
_atom_type_scat_Cromer_Mann_a4
_atom_type_scat_Cromer_Mann_b4
_atom_type_scat_Cromer_Mann_c
_atom_type_scat_source
C 0.0033 0.0016 2.3100 20.8439 1.0200 10.2075 1.5886 0.5687 0.8650 51.6512 0.2156 'International Tables Vol C 4.2.6.8 and 6.1.1.4'
N 0.0061 0.0033 12.2126 0.0057 3.1322 9.8933 2.0125 28.9975 1.1663 0.5826 -11.5290 'International Tables Vol C 4.2.6.8 and 6.1.1.4'
H 0.0000 0.0000 0.4930 10.5109 0.3229 26.1257 0.1402 3.1424 0.0408 57.7998 0.0030 'International Tables Vol C 4.2.6.8 and 6.1.1.4'
V 0.3005 0.5294 10.2971 6.8657 7.3511 0.4385 2.0703 26.8938 2.0571 102.4780 1.2199 'International Tables Vol C 4.2.6.8 and 6.1.1.4'
Se -0.0929 2.2259 17.0006 2.4098 5.8196 0.2726 3.9731 15.2372 4.3543 43.8163 2.8409 'International Tables Vol C 4.2.6.8 and 6.1.1.4'
O 0.0106 0.0060 3.0485 13.2771 2.2868 5.7011 1.5463 0.3239 0.8670 32.9089 0.2508 'International Tables Vol C 4.2.6.8 and 6.1.1.4'

loop_
_geom_angle_atom_site_label_1
_geom_angle_site_symmetry_1
_geom_angle_atom_site_label_2
_geom_angle_atom_site_label_3
_geom_angle_site_symmetry_3
_geom_angle
_geom_angle_publ_flag
O2 2_565 V1 V1 2_565 34.18(3) yes
O2 2_565 V1 Se1 4_565 73.00(3) yes
V1 2_565 V1 Se1 4_565 65.463(10) yes
O2 2_565 V1 O1 . 170.84(6) yes
V1 2_565 V1 O1 . 154.11(5) yes
Se1 4_565 V1 O1 . 112.83(5) yes
O2 2_565 V1 O2 . 83.13(6) yes
V1 2_565 V1 O2 . 48.95(4) yes
Se1 4_565 V1 O2 . 70.03(4) yes
O1 . V1 O2 . 105.34(7) yes
O2 2_565 V1 O3 . 79.11(5) yes
V1 2_565 V1 O3 . 83.96(4) yes
Se1 4_565 V1 O3 . 149.07(4) yes
O1 . V1 O3 . 96.60(6) yes
O2 . V1 O3 . 93.88(6) yes
O2 2_565 V1 O4 . 82.19(5) yes
V1 2_565 V1 O4 . 86.44(4) yes
Se1 4_565 V1 O4 . 25.16(4) yes
O1 . V1 O4 . 100.35(6) yes
O2 . V1 O4 . 94.17(6) yes
O2 2_565 V1 O5 . 81.15(5) yes
V1 2_565 V1 O5 . 115.33(4) yes
Se1 4_565 V1 O5 . 105.06(4) yes
O1 . V1 O5 . 90.35(6) yes
O2 . V1 O5 . 164.28(6) yes
O3 . V1 O4 . 158.58(5) yes
O3 . V1 O5 . 83.19(5) yes
O4 . V1 O5 . 83.70(5) yes
O3 3_554 Se1 O4 4_564 103.21(6) yes
O3 3_554 Se1 V1 4_564 77.81(4) yes
O4 4_564 Se1 V1 4_564 29.26(4) yes
O3 3_554 Se1 O5 . 101.82(6) yes
O4 4_564 Se1 O5 . 103.78(6) yes
V1 4_564 Se1 O5 . 95.12(4) yes
V1 2_565 O2 V1 . 96.87(6) yes
V1 . O3 Se1 3_544 131.83(7) yes
V1 . O4 Se1 4_565 125.58(7) yes
V1 . O5 Se1 . 117.33(7) yes
C1 . N1 C2 . 111.27(13) yes
C1 . N1 H1 . 112.2(12) no
C2 . N1 H1 . 110.3(12) no
C1 . N1 H2 . 110.1(13) no
C2 . N1 H2 . 110.6(12) no
H1 . N1 H2 . 101.9(15) no
C2 2_666 C1 N1 . 109.82(14) yes
C2 2_666 C1 H3 . 110.3 no
N1 . C1 H3 . 108.8 no
C2 2_666 C1 H4 . 109.8 no
N1 . C1 H4 . 107.9 no
H3 . C1 H4 . 110.2 no
C1 2_666 C2 N1 . 109.76(14) yes
C1 2_666 C2 H5 . 110.0 no
N1 . C2 H5 . 109.0 no
C1 2_666 C2 H6 . 110.7 no
N1 . C2 H6 . 108.2 no
H5 . C2 H6 . 109.2 no

loop_
_geom_bond_atom_site_label_1
_geom_bond_atom_site_label_2
_geom_bond_site_symmetry_2
_geom_bond_distance
_geom_bond_publ_flag
V1 O2 2_565 2.2418(13) yes
V1 V1 2_565 2.9513(6) yes
V1 Se1 4_565 3.2878(3) yes
V1 O1 . 1.6254(13) yes
V1 O2 . 1.6700(13) yes
V1 O3 . 1.9789(13) yes
V1 O4 . 1.9760(13) yes
V1 O5 . 2.1906(13) yes
Se1 O3 3_554 1.7276(12) yes
Se1 O4 4_564 1.7186(12) yes
Se1 O5 . 1.6894(13) yes
N1 C1 . 1.491(2) yes
N1 C2 . 1.493(2) yes
N1 H1 . 0.891(16) no
N1 H2 . 0.873(16) no
C1 C2 2_666 1.512(2) yes
C1 H3 . 0.951 no
C1 H4 . 0.955 no
C2 H5 . 0.962 no
C2 H6 . 0.943 no

loop_
_geom_hbond_atom_site_label_D
_geom_hbond_atom_site_label_H
_geom_hbond_atom_site_label_A
_geom_hbond_site_symmetry_A
_geom_hbond_angle_DHA
_geom_hbond_distance_DH
_geom_hbond_distance_HA
_geom_hbond_distance_DA
_geom_hbond_publ_flag
N1 H1 O5 4_565 163.6(19) 0.891 1.902 2.769(3) yes
N1 H2 O1 4_555 120.1(16) 0.873 2.566 3.097(3) yes
N1 H2 O3 4_555 157.0(18) 0.873 1.901 2.726(3) yes
C1 H3 O4 4_565 133.58(5) 0.951 2.426 3.157(3) yes
C2 H6 O1 . 127.64(5) 0.943 2.423 3.091(3) yes
C2 H6 O2 . 142.62(5) 0.943 2.515 3.314(3) yes
